data_2242453
loop_
_publ_author_name
'Choudhury, Manisha'
'Viswanathan, Vijayan'
'Timiri, Ajay Kumar'
'Sinha, Barij Nayan'
'Jeyaprakash, Venkatesan'
'Velmurugan, Devadasan'

_publ_section_title
;
 Crystal structures and Hirshfeld surface analyses of
 2-[(4,6-diaminopyrimidin-2-yl)sulfanyl]-<i>N</i>-(pyridin-2-yl)acetamide
 and
 2-[(4,6-diaminopyrimidin-2-yl)sulfanyl]-<i>N</i>-(pyrazin-2-yl)acetamide
;
_journal_coeditor_code SU5430
_journal_issue 5
_journal_name_full 'Acta Crystallographica Section E'
_journal_page_first 718
_journal_page_last 723
_journal_paper_doi 10.1107/S2056989018005704
_journal_volume 74
_journal_year 2018
_chemical_formula_iupac 'C10 H11 N7 O S'
_chemical_formula_moiety 'C10 H11 N7 O S'
_chemical_formula_sum 'C10 H11 N7 O S'
_chemical_formula_weight 277.32
_chemical_name_systematic
;
2-[(4,6-Diaminopyrimidin-2-yl)sulfanyl]-<i>N</i>-(pyrazin-2-yl)acetamide
;
_space_group_crystal_system monoclinic
_space_group_IT_number 14
_space_group_name_Hall '-P 2yn'
_space_group_name_H-M_alt 'P 1 21/n 1'
_symmetry_space_group_name_Hall '-P 2yn'
_symmetry_space_group_name_H-M 'P 1 21/n 1'
_atom_sites_solution_hydrogens mixed
_atom_sites_solution_primary direct
_atom_sites_solution_secondary difmap
_audit_creation_method SHELXL-2016/6
_cell_angle_alpha 90
_cell_angle_beta 94.307(3)
_cell_angle_gamma 90
_cell_formula_units_Z 4
_cell_length_a 12.1333(5)
_cell_length_b 8.1561(3)
_cell_length_c 12.8442(5)
_cell_measurement_reflns_used 3124
_cell_measurement_temperature 293(2)
_cell_measurement_theta_max 28.284
_cell_measurement_theta_min 2.227
_cell_volume 1267.48(9)
_computing_cell_refinement
;
SAINT (Bruker, 2008)
;
_computing_data_collection
;
APEX2 (Bruker, 2008)
;
_computing_data_reduction
;
SAINT (Bruker, 2008)
;
_computing_molecular_graphics
;
PLATON (Spek, 2009) and Mercury (Macrae <i>et al.</i>,  2008)
;
_computing_publication_material
;
SHELXL2016 (Sheldrick, 2015) and PLATON (Spek, 2009)
;
_computing_structure_refinement
;
SHELXL2016 (Sheldrick, 2015)
;
_computing_structure_solution
;
SHELXS97 (Sheldrick, 2008)
;
_diffrn_ambient_temperature 293(2)
_diffrn_measured_fraction_theta_full 1.000
_diffrn_measured_fraction_theta_max 0.992
_diffrn_measurement_device_type 'Bruker SMART APEXII area-detector'
_diffrn_measurement_method '\w and \f scans'
_diffrn_radiation_type MoK\a
_diffrn_radiation_wavelength 0.71073
_diffrn_reflns_av_R_equivalents 0.0842
_diffrn_reflns_limit_h_max 12
_diffrn_reflns_limit_h_min -16
_diffrn_reflns_limit_k_max 9
_diffrn_reflns_limit_k_min -10
_diffrn_reflns_limit_l_max 17
_diffrn_reflns_limit_l_min -17
_diffrn_reflns_number 11968
_diffrn_reflns_theta_full 25.242
_diffrn_reflns_theta_max 28.284
_diffrn_reflns_theta_min 2.227
_exptl_absorpt_coefficient_mu 0.260
_exptl_absorpt_correction_T_max 0.863
_exptl_absorpt_correction_T_min 0.723
_exptl_absorpt_correction_type multi-scan
_exptl_absorpt_process_details
;
(<i>SADABS</i>; Bruker, 2008)
;
_exptl_crystal_colour yellow
_exptl_crystal_density_diffrn 1.453
_exptl_crystal_description block
_exptl_crystal_F_000 576
_exptl_crystal_size_max 0.280
_exptl_crystal_size_mid 0.250
_exptl_crystal_size_min 0.200
_refine_diff_density_max 0.198
_refine_diff_density_min -0.233
_refine_ls_extinction_method none
_refine_ls_goodness_of_fit_ref 0.943
_refine_ls_hydrogen_treatment mixed
_refine_ls_matrix_type full
_refine_ls_number_parameters 192
_refine_ls_number_reflns 3124
_refine_ls_number_restraints 0
_refine_ls_restrained_S_all 0.943
_refine_ls_R_factor_all 0.1718
_refine_ls_R_factor_gt 0.0539
_refine_ls_shift/su_max 0.001
_refine_ls_shift/su_mean 0.000
_refine_ls_structure_factor_coef Fsqd
_refine_ls_weighting_details 'w=1/[\s^2^(Fo^2^)+(0.0452P)^2^] where P=(Fo^2^+2Fc^2^)/3'
_refine_ls_weighting_scheme calc
_refine_ls_wR_factor_gt 0.0923
_refine_ls_wR_factor_ref 0.1262
_reflns_number_gt 1320
_reflns_number_total 3124
_reflns_threshold_expression 'I > 2\s(I)'
_cod_data_source_file su5430sup1.cif
_cod_data_source_block II
_cod_database_code 2242453
_shelx_space_group_comment
;
The symmetry employed for this shelxl refinement is uniquely defined
by the following loop, which should always be used as a source of
symmetry information in preference to the above space-group names.
They are only intended as comments.
;
_shelx_estimated_absorpt_t_min 0.931
_shelx_estimated_absorpt_t_max 0.950

loop_
_space_group_symop_operation_xyz
'x, y, z'
'-x+1/2, y+1/2, -z+1/2'
'-x, -y, -z'
'x-1/2, -y-1/2, z-1/2'

loop_
_atom_site_type_symbol
_atom_site_label
_atom_site_fract_x
_atom_site_fract_y
_atom_site_fract_z
_atom_site_U_iso_or_equiv
_atom_site_adp_type
_atom_site_calc_flag
_atom_site_occupancy
S S1 0.77107(6) 0.20394(11) 0.50448(6) 0.0525(3) Uani d 1
O O1 1.06221(18) 0.2503(3) 0.55054(17) 0.0779(8) Uani d 1
N N1 0.6951(3) 0.2961(4) 0.8740(2) 0.0651(9) Uani d 1
H H1A 0.651(3) 0.297(4) 0.923(3) 0.084(13) Uiso d 1
H H1B 0.760(3) 0.342(4) 0.881(3) 0.079(13) Uiso d 1
N N2 0.4369(2) 0.0046(4) 0.6423(3) 0.0635(9) Uani d 1
H H2A 0.391(2) -0.015(4) 0.687(2) 0.060(11) Uiso d 1
H H2B 0.423(2) -0.044(4) 0.571(3) 0.080(11) Uiso d 1
N N3 0.72886(19) 0.2473(3) 0.70403(17) 0.0452(7) Uani d 1
N N4 0.59901(19) 0.1011(3) 0.58901(17) 0.0463(7) Uani d 1
N N5 0.9712(2) 0.1889(3) 0.69294(19) 0.0494(7) Uani d 1
H H5 0.912(2) 0.197(4) 0.719(2) 0.057(11) Uiso d 1
N N6 1.0164(2) 0.0445(3) 0.84291(19) 0.0545(7) Uani d 1
N N7 1.2266(2) -0.0273(4) 0.7815(2) 0.0659(8) Uani d 1
C C1 0.6580(3) 0.2321(4) 0.7813(2) 0.0450(8) Uani d 1
C C2 0.5579(2) 0.1540(4) 0.7649(2) 0.0466(8) Uani d 1
H H2 0.509877 0.146453 0.817830 0.056 Uiso calc 1
C C3 0.5306(2) 0.0872(4) 0.6680(2) 0.0438(8) Uani d 1
C C4 0.6909(2) 0.1845(4) 0.6132(2) 0.0421(7) Uani d 1
C C5 0.8779(2) 0.3427(4) 0.5525(2) 0.0497(9) Uani d 1
H H5A 0.897729 0.412594 0.495784 0.060 Uiso calc 1
H H5B 0.849528 0.412281 0.605640 0.060 Uiso calc 1
C C6 0.9796(3) 0.2561(4) 0.5981(2) 0.0499(9) Uani d 1
C C7 1.0498(2) 0.0968(4) 0.7528(2) 0.0440(8) Uani d 1
C C8 1.1544(3) 0.0605(4) 0.7222(3) 0.0613(10) Uani d 1
H H8 1.174535 0.098921 0.658172 0.074 Uiso calc 1
C C9 1.1922(3) -0.0808(4) 0.8710(3) 0.0610(10) Uani d 1
H H9 1.239366 -0.144894 0.914481 0.073 Uiso calc 1
C C10 1.0895(3) -0.0446(4) 0.9011(2) 0.0598(9) Uani d 1
H H10 1.069630 -0.083866 0.965011 0.072 Uiso calc 1

loop_
_atom_site_aniso_label
_atom_site_aniso_U_11
_atom_site_aniso_U_22
_atom_site_aniso_U_33
_atom_site_aniso_U_12
_atom_site_aniso_U_13
_atom_site_aniso_U_23
S1 0.0478(5) 0.0731(6) 0.0376(4) -0.0116(5) 0.0092(3) -0.0006(4)
O1 0.0459(15) 0.134(3) 0.0572(14) 0.0005(14) 0.0236(12) 0.0208(14)
N1 0.062(2) 0.091(2) 0.0445(17) -0.021(2) 0.0163(16) -0.0161(17)
N2 0.0446(19) 0.090(3) 0.0569(19) -0.0240(17) 0.0124(16) -0.0020(18)
N3 0.0437(16) 0.0552(19) 0.0379(13) -0.0049(12) 0.0104(12) -0.0024(12)
N4 0.0372(15) 0.0617(18) 0.0408(14) -0.0088(14) 0.0095(12) -0.0002(13)
N5 0.0379(18) 0.069(2) 0.0428(15) -0.0018(16) 0.0162(13) 0.0043(14)
N6 0.0478(17) 0.072(2) 0.0447(15) 0.0030(15) 0.0119(13) 0.0055(14)
N7 0.0512(19) 0.079(2) 0.0690(19) 0.0126(17) 0.0169(15) 0.0064(17)
C1 0.049(2) 0.046(2) 0.0402(16) 0.0041(16) 0.0087(15) -0.0021(15)
C2 0.042(2) 0.058(2) 0.0416(17) -0.0005(17) 0.0110(14) 0.0027(15)
C3 0.0338(19) 0.049(2) 0.0493(18) 0.0015(16) 0.0076(15) 0.0061(16)
C4 0.0395(19) 0.047(2) 0.0410(16) 0.0036(16) 0.0083(14) 0.0024(15)
C5 0.047(2) 0.055(2) 0.0479(18) -0.0136(16) 0.0103(15) 0.0067(15)
C6 0.044(2) 0.061(2) 0.0449(18) -0.0142(17) 0.0067(16) 0.0004(16)
C7 0.0338(19) 0.053(2) 0.0463(18) -0.0016(16) 0.0105(15) -0.0048(16)
C8 0.053(2) 0.076(3) 0.057(2) 0.007(2) 0.0187(18) 0.0088(19)
C9 0.054(2) 0.073(3) 0.057(2) 0.012(2) 0.0051(17) 0.0020(19)
C10 0.061(3) 0.069(3) 0.0508(19) 0.002(2) 0.0107(18) 0.0063(19)

loop_
_atom_type_symbol
_atom_type_description
_atom_type_scat_dispersion_real
_atom_type_scat_dispersion_imag
_atom_type_scat_source
C C 0.0033 0.0016 'International Tables Vol C Tables 4.2.6.8 and 6.1.1.4'
H H 0.0000 0.0000 'International Tables Vol C Tables 4.2.6.8 and 6.1.1.4'
N N 0.0061 0.0033 'International Tables Vol C Tables 4.2.6.8 and 6.1.1.4'
O O 0.0106 0.0060 'International Tables Vol C Tables 4.2.6.8 and 6.1.1.4'
S S 0.1246 0.1234 'International Tables Vol C Tables 4.2.6.8 and 6.1.1.4'

loop_
_geom_angle_atom_site_label_1
_geom_angle_atom_site_label_2
_geom_angle_atom_site_label_3
_geom_angle
C4 S1 C5 102.17(14)
C1 N1 H1A 118(2)
C1 N1 H1B 120(2)
H1A N1 H1B 122(3)
C3 N2 H2A 121(2)
C3 N2 H2B 120.4(17)
H2A N2 H2B 118(3)
C4 N3 C1 114.1(2)
C4 N4 C3 114.7(3)
C6 N5 C7 128.4(3)
C6 N5 H5 118(2)
C7 N5 H5 114(2)
C7 N6 C10 115.5(3)
C8 N7 C9 116.0(3)
N1 C1 N3 114.9(3)
N1 C1 C2 123.3(3)
N3 C1 C2 121.9(3)
C1 C2 C3 118.2(3)
C1 C2 H2 120.9
C3 C2 H2 120.9
N2 C3 N4 114.2(3)
N2 C3 C2 124.3(3)
N4 C3 C2 121.4(3)
N4 C4 N3 129.6(3)
N4 C4 S1 111.4(2)
N3 C4 S1 119.0(2)
C6 C5 S1 112.8(2)
C6 C5 H5A 109.0
S1 C5 H5A 109.0
C6 C5 H5B 109.0
S1 C5 H5B 109.0
H5A C5 H5B 107.8
O1 C6 N5 124.1(3)
O1 C6 C5 120.5(3)
N5 C6 C5 115.4(3)
N6 C7 C8 121.7(3)
N6 C7 N5 114.4(3)
C8 C7 N5 124.0(3)
N7 C8 C7 122.1(3)
N7 C8 H8 119.0
C7 C8 H8 119.0
N7 C9 C10 121.9(3)
N7 C9 H9 119.1
C10 C9 H9 119.1
N6 C10 C9 122.9(3)
N6 C10 H10 118.5
C9 C10 H10 118.5

loop_
_geom_bond_atom_site_label_1
_geom_bond_atom_site_label_2
_geom_bond_distance
S1 C4 1.768(3)
S1 C5 1.795(3)
O1 C6 1.213(3)
N1 C1 1.346(4)
N1 H1A 0.86(3)
N1 H1B 0.88(3)
N2 C3 1.341(4)
N2 H2A 0.85(3)
N2 H2B 1.00(3)
N3 C4 1.325(3)
N3 C1 1.367(3)
N4 C4 1.323(3)
N4 C3 1.364(3)
N5 C6 1.347(4)
N5 C7 1.398(4)
N5 H5 0.82(3)
N6 C7 1.325(3)
N6 C10 1.331(4)
N7 C8 1.326(4)
N7 C9 1.326(4)
C1 C2 1.374(4)
C2 C3 1.375(4)
C2 H2 0.9300
C5 C6 1.502(4)
C5 H5A 0.9700
C5 H5B 0.9700
C7 C8 1.389(4)
C8 H8 0.9300
C9 C10 1.364(4)
C9 H9 0.9300
C10 H10 0.9300

loop_
_geom_hbond_atom_site_label_D
_geom_hbond_atom_site_label_H
_geom_hbond_atom_site_label_A
_geom_hbond_site_symmetry_A
_geom_hbond_distance_DH
_geom_hbond_distance_HA
_geom_hbond_distance_DA
_geom_hbond_angle_DHA
N5 H5 N3 . 0.82(3) 2.25(3) 2.993(4) 151(3)
C8 H8 O1 . 0.93 2.24 2.854(4) 123
N2 H2B N4 3_656 1.00(3) 2.11(3) 3.092(4) 169(3)
N1 H1A O1 4_566 0.86(3) 2.06(4) 2.904(4) 167(3)
N2 H2A N7 1_455 0.85(3) 2.41(3) 3.235(4) 164(3)
C9 H9 O1 2_746 0.93 2.56 3.368(4) 145

loop_
_geom_torsion_atom_site_label_1
_geom_torsion_atom_site_label_2
_geom_torsion_atom_site_label_3
_geom_torsion_atom_site_label_4
_geom_torsion
C4 N3 C1 N1 -179.7(3)
C4 N3 C1 C2 1.7(4)
N1 C1 C2 C3 -177.3(3)
N3 C1 C2 C3 1.3(5)
C4 N4 C3 N2 179.0(3)
C4 N4 C3 C2 -0.9(4)
C1 C2 C3 N2 178.4(3)
C1 C2 C3 N4 -1.7(5)
C3 N4 C4 N3 4.6(5)
C3 N4 C4 S1 -177.3(2)
C1 N3 C4 N4 -5.0(5)
C1 N3 C4 S1 177.1(2)
C5 S1 C4 N4 172.4(2)
C5 S1 C4 N3 -9.3(3)
C4 S1 C5 C6 93.4(2)
C7 N5 C6 O1 -2.8(5)
C7 N5 C6 C5 177.6(3)
S1 C5 C6 O1 105.2(3)
S1 C5 C6 N5 -75.2(3)
C10 N6 C7 C8 -0.1(5)
C10 N6 C7 N5 179.5(3)
C6 N5 C7 N6 -178.8(3)
C6 N5 C7 C8 0.8(5)
C9 N7 C8 C7 1.1(5)
N6 C7 C8 N7 -0.4(5)
N5 C7 C8 N7 180.0(3)
C8 N7 C9 C10 -1.3(5)
C7 N6 C10 C9 -0.1(5)
N7 C9 C10 N6 0.9(5)

_cod_database_fobs_code 2242453
